data_4032324
loop_
_publ_author_name
'Safin, Damir A.'
'Mitoraj, Mariusz P.'
'Babashkina, Maria G.'
'Kubisiak, Piotr'
'Robeyns, Koen'
'Filinchuk, Yaroslav'

_publ_section_title
;
 Alternative Route Toward Nitrones: Experimental and Theoretical Findings.
;
_journal_issue 3
_journal_name_full 'The Journal of organic chemistry'
_journal_page_first 1666
_journal_page_last 1675
_journal_paper_doi 10.1021/acs.joc.6b02821
_journal_volume 82
_journal_year 2017
_chemical_formula_moiety 'C15 H13 N3 O2'
_chemical_formula_sum 'C15 H13 N3 O2'
_chemical_formula_weight 267.28
_space_group_crystal_system orthorhombic
_space_group_IT_number 33
_space_group_name_Hall 'P 2c -2n'
_space_group_name_H-M_alt 'P n a 21'
_symmetry_space_group_name_Hall 'P 2c -2n'
_symmetry_space_group_name_H-M 'P n a 21'
_atom_sites_solution_hydrogens geom
_audit_creation_method SHELXL-2014/7
_cell_angle_alpha 90
_cell_angle_beta 90
_cell_angle_gamma 90
_cell_formula_units_Z 4
_cell_length_a 13.9167(3)
_cell_length_b 14.5107(3)
_cell_length_c 6.79621(18)
_cell_measurement_reflns_used 4811
_cell_measurement_temperature 297(2)
_cell_measurement_theta_max 25.1740
_cell_measurement_theta_min 2.9840
_cell_volume 1372.43(5)
_computing_cell_refinement
;
CrysAlisPro, Agilent Technologies,
Version 1.171.37.31 (release 14-01-2014 CrysAlis171 .NET)
(compiled Jan 14 2014,18:38:05)
;
_computing_data_collection MAR
_computing_data_reduction
;
CrysAlisPro, Agilent Technologies,
Version 1.171.37.31 (release 14-01-2014 CrysAlis171 .NET)
(compiled Jan 14 2014,18:38:05)
;
_computing_molecular_graphics 'MERCURY (Macrae et al., 2008)'
_computing_publication_material
;

'MERCURY (Macrae et al., 2008), Platon (Spek, 2009)'



;
_computing_structure_refinement 'SHELXL-2014/7 (Sheldrick, 2014)'
_computing_structure_solution 'SHELXS-97 (Sheldrick, 1990)'
_diffrn_ambient_temperature 297(2)
_diffrn_measured_fraction_theta_full 0.990
_diffrn_measured_fraction_theta_max 0.990
_diffrn_measurement_device_type 'MAR345 image plate'
_diffrn_measurement_method '225 images, \D\F 1.5\% '
_diffrn_radiation_monochromator 'Xenocs Fox3D mirror'
_diffrn_radiation_source 'Rigaku UltraX 18 rotating anode'
_diffrn_radiation_type MoK\a
_diffrn_radiation_wavelength 0.71073
_diffrn_reflns_av_R_equivalents 0.0209
_diffrn_reflns_av_unetI/netI 0.0136
_diffrn_reflns_Laue_measured_fraction_full 0.990
_diffrn_reflns_Laue_measured_fraction_max 0.990
_diffrn_reflns_limit_h_max 16
_diffrn_reflns_limit_h_min -16
_diffrn_reflns_limit_k_max 17
_diffrn_reflns_limit_k_min -17
_diffrn_reflns_limit_l_max 8
_diffrn_reflns_limit_l_min -8
_diffrn_reflns_number 10403
_diffrn_reflns_point_group_measured_fraction_full 0.988
_diffrn_reflns_point_group_measured_fraction_max 0.988
_diffrn_reflns_theta_full 25.242
_diffrn_reflns_theta_max 25.244
_diffrn_reflns_theta_min 3.166
_exptl_absorpt_coefficient_mu 0.089
_exptl_absorpt_correction_T_max 1.00000
_exptl_absorpt_correction_T_min 0.97996
_exptl_absorpt_correction_type multi-scan
_exptl_absorpt_process_details
;
CrysAlisPro, Agilent Technologies,
Version 1.171.37.35 (release 13-08-2014 CrysAlis171 .NET)
(compiled Aug 13 2014,18:06:01)
Empirical absorption correction using spherical harmonics,
 implemented in SCALE3 ABSPACK scaling algorithm.
;
_exptl_crystal_colour yellow
_exptl_crystal_density_diffrn 1.294
_exptl_crystal_description block
_exptl_crystal_F_000 560
_exptl_crystal_size_max 0.40
_exptl_crystal_size_mid 0.35
_exptl_crystal_size_min 0.20
_refine_diff_density_max 0.192
_refine_diff_density_min -0.151
_refine_diff_density_rms 0.032
_refine_ls_abs_structure_details
;
 Flack x determined using 983 quotients [(I+)-(I-)]/[(I+)+(I-)]
 (Parsons, Flack and Wagner, Acta Cryst. B69 (2013) 249-259).
;
_refine_ls_abs_structure_Flack -0.6(5)
_refine_ls_extinction_method none
_refine_ls_goodness_of_fit_ref 1.039
_refine_ls_hydrogen_treatment constr
_refine_ls_matrix_type full
_refine_ls_number_parameters 183
_refine_ls_number_reflns 2459
_refine_ls_number_restraints 1
_refine_ls_restrained_S_all 1.038
_refine_ls_R_factor_all 0.0431
_refine_ls_R_factor_gt 0.0402
_refine_ls_shift/su_max 0.000
_refine_ls_shift/su_mean 0.000
_refine_ls_structure_factor_coef Fsqd
_refine_ls_weighting_details 'w=1/[\s^2^(Fo^2^)+(0.0750P)^2^+0.1888P] where P=(Fo^2^+2Fc^2^)/3'
_refine_ls_weighting_scheme calc
_refine_ls_wR_factor_gt 0.1131
_refine_ls_wR_factor_ref 0.1161
_reflns_Friedel_coverage 0.828
_reflns_Friedel_fraction_full 0.986
_reflns_Friedel_fraction_max 0.985
_reflns_number_gt 2311
_reflns_number_total 2459
_reflns_threshold_expression 'I > 2\s(I)'
_cod_data_source_file jo6b02821_si_005.cif
_cod_data_source_block 5
_cod_original_cell_volume 1372.44(5)
_cod_database_code 4032324
_shelx_shelxl_version_number 2014/7
_shelx_space_group_comment
;
The symmetry employed for this shelxl refinement is uniquely defined
by the following loop, which should always be used as a source of
symmetry information in preference to the above space-group names.
They are only intended as comments.
;

loop_
_space_group_symop_operation_xyz
'x, y, z'
'-x, -y, z+1/2'
'x+1/2, -y+1/2, z'
'-x+1/2, y+1/2, z+1/2'

loop_
_atom_site_label
_atom_site_type_symbol
_atom_site_fract_x
_atom_site_fract_y
_atom_site_fract_z
_atom_site_U_iso_or_equiv
_atom_site_adp_type
_atom_site_occupancy
_atom_site_site_symmetry_order
_atom_site_calc_flag
_atom_site_refinement_flags_posn
_atom_site_refinement_flags_adp
O1 O 0.35115(14) 0.45512(12) 0.0849(6) 0.0752(7) Uani 1 1 d . .
H1 H 0.3529 0.5114 0.0942 0.113 Uiso 1 1 calc R U
C2 C 0.44095(18) 0.42143(16) 0.0896(5) 0.0516(6) Uani 1 1 d . .
C3 C 0.4529(3) 0.32586(18) 0.0890(6) 0.0664(8) Uani 1 1 d . .
H3 H 0.3992 0.2876 0.0857 0.080 Uiso 1 1 calc R U
C4 C 0.5424(3) 0.28830(18) 0.0931(6) 0.0686(8) Uani 1 1 d . .
H4 H 0.5494 0.2246 0.0956 0.082 Uiso 1 1 calc R U
C5 C 0.6232(2) 0.3440(2) 0.0936(6) 0.0668(8) Uani 1 1 d . .
H5 H 0.6841 0.3177 0.0930 0.080 Uiso 1 1 calc R U
C6 C 0.61294(19) 0.43821(18) 0.0949(5) 0.0544(6) Uani 1 1 d . .
H6 H 0.6673 0.4754 0.0962 0.065 Uiso 1 1 calc R U
C7 C 0.52173(16) 0.47884(14) 0.0945(4) 0.0421(5) Uani 1 1 d . .
C8 C 0.51395(15) 0.57830(15) 0.0947(4) 0.0395(5) Uani 1 1 d . .
H8 H 0.5695 0.6139 0.0966 0.047 Uiso 1 1 calc R U
N9 N 0.43157(12) 0.61826(11) 0.0922(4) 0.0408(4) Uani 1 1 d . .
N10 N 0.43721(12) 0.71457(12) 0.0861(4) 0.0392(4) Uani 1 1 d . .
C11 C 0.35588(14) 0.75605(14) 0.0659(5) 0.0400(5) Uani 1 1 d . .
C12 C 0.35969(14) 0.85885(14) 0.0585(5) 0.0449(6) Uani 1 1 d . .
C13 C 0.4017(3) 0.9085(2) 0.2032(7) 0.0733(10) Uani 1 1 d . .
H13 H 0.4254 0.8784 0.3138 0.088 Uiso 1 1 calc R U
C14 C 0.4100(3) 1.0041(3) 0.1893(9) 0.0923(13) Uani 1 1 d . .
H14 H 0.4368 1.0376 0.2922 0.111 Uiso 1 1 calc R U
C15 C 0.3787(2) 1.0477(2) 0.0257(9) 0.0882(16) Uani 1 1 d . .
H15 H 0.3845 1.1114 0.0154 0.106 Uiso 1 1 calc R U
C16 C 0.3387(3) 0.9985(2) -0.1248(7) 0.0813(12) Uani 1 1 d . .
H16 H 0.3191 1.0288 -0.2385 0.098 Uiso 1 1 calc R U
C17 C 0.3272(2) 0.9041(2) -0.1095(5) 0.0609(8) Uani 1 1 d . .
H17 H 0.2980 0.8711 -0.2105 0.073 Uiso 1 1 calc R U
C18 C 0.26476(16) 0.70743(15) 0.0431(6) 0.0539(8) Uani 1 1 d . .
H18 H 0.2650 0.6451 0.0112 0.065 Uiso 1 1 calc R U
N19 N 0.18529(12) 0.74885(12) 0.0663(5) 0.0478(5) Uani 1 1 d . .
O20 O 0.10947(11) 0.68907(12) 0.0408(5) 0.0721(8) Uani 1 1 d . .
H20 H 0.0589 0.7159 0.0644 0.108 Uiso 1 1 calc R U

loop_
_atom_site_aniso_label
_atom_site_aniso_U_11
_atom_site_aniso_U_22
_atom_site_aniso_U_33
_atom_site_aniso_U_23
_atom_site_aniso_U_13
_atom_site_aniso_U_12
O1 0.0487(10) 0.0483(10) 0.1287(19) 0.0005(18) 0.0116(16) -0.0072(7)
C2 0.0575(14) 0.0401(11) 0.0572(14) -0.0005(15) 0.0066(15) 0.0005(10)
C3 0.089(2) 0.0393(12) 0.0707(18) 0.0010(18) 0.005(2) -0.0061(12)
C4 0.109(2) 0.0365(11) 0.0607(16) -0.0010(15) 0.001(2) 0.0149(14)
C5 0.0805(18) 0.0569(15) 0.0630(17) 0.0029(16) 0.004(2) 0.0336(14)
C6 0.0529(13) 0.0514(13) 0.0588(15) 0.0028(15) 0.0013(15) 0.0146(10)
C7 0.0472(12) 0.0370(10) 0.0421(11) 0.0020(12) 0.0063(13) 0.0071(9)
C8 0.0358(10) 0.0368(10) 0.0460(12) 0.0020(13) 0.0018(12) 0.0021(8)
N9 0.0373(8) 0.0310(8) 0.0541(11) 0.0021(11) 0.0023(11) 0.0020(7)
N10 0.0343(8) 0.0312(8) 0.0520(10) 0.0025(11) 0.0006(10) 0.0018(6)
C11 0.0329(9) 0.0353(10) 0.0518(12) 0.0026(12) -0.0010(11) 0.0013(8)
C12 0.0300(9) 0.0333(10) 0.0713(16) 0.0016(13) 0.0014(12) 0.0021(8)
C13 0.083(2) 0.0456(16) 0.092(2) -0.0048(16) -0.025(2) 0.0030(16)
C14 0.087(3) 0.0464(18) 0.143(4) -0.022(2) -0.026(3) -0.0034(18)
C15 0.0510(16) 0.0351(13) 0.179(5) 0.011(2) -0.004(2) -0.0036(12)
C16 0.0635(19) 0.0496(17) 0.131(3) 0.034(2) -0.006(2) -0.0016(16)
C17 0.0541(16) 0.0462(14) 0.082(2) 0.0138(15) -0.0079(15) -0.0009(13)
C18 0.0367(11) 0.0321(10) 0.093(2) -0.0010(14) 0.0006(14) 0.0030(9)
N19 0.0321(8) 0.0370(9) 0.0744(14) 0.0002(11) 0.0006(12) -0.0007(7)
O20 0.0314(8) 0.0404(8) 0.144(2) -0.0025(13) -0.0011(13) -0.0016(6)

loop_
_atom_type_symbol
_atom_type_description
_atom_type_scat_dispersion_real
_atom_type_scat_dispersion_imag
_atom_type_scat_source
C C 0.0033 0.0016 'International Tables Vol C Tables 4.2.6.8 and 6.1.1.4'
H H 0.0000 0.0000 'International Tables Vol C Tables 4.2.6.8 and 6.1.1.4'
N N 0.0061 0.0033 'International Tables Vol C Tables 4.2.6.8 and 6.1.1.4'
O O 0.0106 0.0060 'International Tables Vol C Tables 4.2.6.8 and 6.1.1.4'

loop_
_geom_angle_atom_site_label_1
_geom_angle_atom_site_label_2
_geom_angle_atom_site_label_3
_geom_angle
C2 O1 H1 109.5
O1 C2 C3 118.2(2)
O1 C2 C7 122.1(2)
C3 C2 C7 119.7(2)
C4 C3 C2 120.4(3)
C4 C3 H3 119.8
C2 C3 H3 119.8
C3 C4 C5 120.7(2)
C3 C4 H4 119.7
C5 C4 H4 119.7
C6 C5 C4 119.7(3)
C6 C5 H5 120.1
C4 C5 H5 120.1
C5 C6 C7 120.9(3)
C5 C6 H6 119.6
C7 C6 H6 119.6
C2 C7 C6 118.5(2)
C2 C7 C8 122.2(2)
C6 C7 C8 119.2(2)
N9 C8 C7 121.11(19)
N9 C8 H8 119.4
C7 C8 H8 119.4
C8 N9 N10 113.62(17)
C11 N10 N9 114.83(16)
N10 C11 C18 123.26(18)
N10 C11 C12 116.02(17)
C18 C11 C12 120.67(18)
C13 C12 C17 119.1(2)
C13 C12 C11 121.5(3)
C17 C12 C11 119.1(3)
C12 C13 C14 121.1(4)
C12 C13 H13 119.5
C14 C13 H13 119.5
C15 C14 C13 119.6(4)
C15 C14 H14 120.2
C13 C14 H14 120.2
C14 C15 C16 120.2(3)
C14 C15 H15 119.9
C16 C15 H15 119.9
C15 C16 C17 120.6(4)
C15 C16 H16 119.7
C17 C16 H16 119.7
C16 C17 C12 119.4(3)
C16 C17 H17 120.3
C12 C17 H17 120.3
N19 C18 C11 121.0(2)
N19 C18 H18 119.5
C11 C18 H18 119.5
C18 N19 O20 110.73(19)
N19 O20 H20 109.5

loop_
_geom_bond_atom_site_label_1
_geom_bond_atom_site_label_2
_geom_bond_distance
O1 C2 1.342(3)
O1 H1 0.8200
C2 C3 1.397(3)
C2 C7 1.400(3)
C3 C4 1.361(4)
C3 H3 0.9300
C4 C5 1.384(5)
C4 H4 0.9300
C5 C6 1.375(4)
C5 H5 0.9300
C6 C7 1.399(3)
C6 H6 0.9300
C7 C8 1.447(3)
C8 N9 1.285(3)
C8 H8 0.9300
N9 N10 1.400(2)
N10 C11 1.289(3)
C11 C18 1.459(3)
C11 C12 1.494(3)
C12 C13 1.351(5)
C12 C17 1.393(5)
C13 C14 1.396(5)
C13 H13 0.9300
C14 C15 1.351(7)
C14 H14 0.9300
C15 C16 1.366(7)
C15 H15 0.9300
C16 C17 1.383(5)
C16 H16 0.9300
C17 H17 0.9300
C18 N19 1.269(3)
C18 H18 0.9300
N19 O20 1.377(2)
O20 H20 0.8200

loop_
_geom_torsion_atom_site_label_1
_geom_torsion_atom_site_label_2
_geom_torsion_atom_site_label_3
_geom_torsion_atom_site_label_4
_geom_torsion
O1 C2 C3 C4 179.8(4)
C7 C2 C3 C4 0.0(6)
C2 C3 C4 C5 -1.4(6)
C3 C4 C5 C6 1.7(6)
C4 C5 C6 C7 -0.5(6)
O1 C2 C7 C6 -178.7(4)
C3 C2 C7 C6 1.2(5)
O1 C2 C7 C8 0.0(5)
C3 C2 C7 C8 179.8(3)
C5 C6 C7 C2 -0.9(5)
C5 C6 C7 C8 -179.6(3)
C2 C7 C8 N9 0.7(5)
C6 C7 C8 N9 179.3(3)
C7 C8 N9 N10 -178.0(2)
C8 N9 N10 C11 174.1(3)
N9 N10 C11 C18 -2.3(5)
N9 N10 C11 C12 -179.9(3)
N10 C11 C12 C13 -55.1(4)
C18 C11 C12 C13 127.2(3)
N10 C11 C12 C17 118.9(3)
C18 C11 C12 C17 -58.7(4)
C17 C12 C13 C14 2.1(5)
C11 C12 C13 C14 176.1(3)
C12 C13 C14 C15 -2.4(6)
C13 C14 C15 C16 0.4(6)
C14 C15 C16 C17 1.8(6)
C15 C16 C17 C12 -2.1(5)
C13 C12 C17 C16 0.2(5)
C11 C12 C17 C16 -174.0(3)
N10 C11 C18 N19 164.6(3)
C12 C11 C18 N19 -18.0(5)
C11 C18 N19 O20 -179.0(3)
